data_7218155
loop_
_publ_author_name
'Campos, Jesus'
'Goforth, Sarah K.'
'Crabtree, Robert H.'
'Gunnoe, T. Brent'

_publ_section_title
;
 Metal-Free Amidation of Ether sp3 C--H Bonds with Sulfonamides using
 PhI(OAc)2
;
_journal_name_full 'RSC Adv.'
_journal_paper_doi 10.1039/C4RA09665G
_journal_year 2014
_chemical_formula_moiety 'C15 H22 Cl3 N O6 S'
_chemical_formula_sum 'C15 H22 Cl3 N O6 S'
_chemical_formula_weight 450.75
_chemical_name_systematic
; 
 ? 
;
_space_group_IT_number 14
_symmetry_cell_setting monoclinic
_symmetry_space_group_name_Hall '-P 2ybc'
_symmetry_space_group_name_H-M 'P 1 21/c 1'
_atom_sites_solution_hydrogens geom
_atom_sites_solution_primary direct
_atom_sites_solution_secondary difmap
_audit_creation_method SHELXL-97
_cell_angle_alpha 90.00
_cell_angle_beta 118.800(5)
_cell_angle_gamma 90.00
_cell_formula_units_Z 4
_cell_length_a 10.2017(2)
_cell_length_b 13.6673(4)
_cell_length_c 16.8782(14)
_cell_measurement_reflns_used 8958
_cell_measurement_temperature 93(2)
_cell_measurement_theta_max 66.6
_cell_measurement_theta_min 3.0
_cell_volume 2062.2(2)
_computing_cell_refinement 'CrystalClear-SM Expert 2.0 r12'
_computing_data_collection 'CrystalClear-SM Expert 2.0 r12'
_computing_data_reduction 'CrystalClear-SM Expert 2.0 r12'
_computing_publication_material 'SHELXL-97 (Sheldrick, 2008)'
_computing_structure_refinement 'SHELXL-97 (Sheldrick, 2008)'
_computing_structure_solution 'SHELXS-97 (Sheldrick, 2008)'
_diffrn_ambient_temperature 93(2)
_diffrn_detector_area_resol_mean 22.2
_diffrn_measured_fraction_theta_full 0.983
_diffrn_measured_fraction_theta_max 0.983
_diffrn_measurement_device_type 'Rigaku Saturn 944+ CCD'
_diffrn_measurement_method \w
_diffrn_radiation_monochromator graphite
_diffrn_radiation_source 'fine-focus sealed tube'
_diffrn_radiation_type CuK\a
_diffrn_radiation_wavelength 1.54178
_diffrn_reflns_av_R_equivalents 0.0634
_diffrn_reflns_av_sigmaI/netI 0.0345
_diffrn_reflns_limit_h_max 12
_diffrn_reflns_limit_h_min -12
_diffrn_reflns_limit_k_max 15
_diffrn_reflns_limit_k_min -14
_diffrn_reflns_limit_l_max 20
_diffrn_reflns_limit_l_min -20
_diffrn_reflns_number 34944
_diffrn_reflns_theta_full 66.68
_diffrn_reflns_theta_max 66.68
_diffrn_reflns_theta_min 4.40
_exptl_absorpt_coefficient_mu 5.247
_exptl_absorpt_correction_T_max 1.000
_exptl_absorpt_correction_T_min 0.703
_exptl_absorpt_correction_type multi-scan
_exptl_absorpt_process_details 'Jacobson, R. (1998) Private Communication'
_exptl_crystal_colour Colorless
_exptl_crystal_density_diffrn 1.452
_exptl_crystal_density_method 'not measured'
_exptl_crystal_description Block
_exptl_crystal_F_000 936
_exptl_crystal_recrystallization_method 'Pentane/dichloromethane diffusion'
_exptl_crystal_size_max 0.3
_exptl_crystal_size_mid 0.3
_exptl_crystal_size_min 0.2
_refine_diff_density_max 0.658
_refine_diff_density_min -0.548
_refine_diff_density_rms 0.073
_refine_ls_extinction_method none
_refine_ls_goodness_of_fit_ref 1.053
_refine_ls_hydrogen_treatment mixed
_refine_ls_matrix_type full
_refine_ls_number_parameters 243
_refine_ls_number_reflns 3583
_refine_ls_number_restraints 1
_refine_ls_restrained_S_all 1.053
_refine_ls_R_factor_all 0.0455
_refine_ls_R_factor_gt 0.0447
_refine_ls_shift/su_max 0.001
_refine_ls_shift/su_mean 0.000
_refine_ls_structure_factor_coef Fsqd
_refine_ls_weighting_details 'calc w=1/[\s^2^(Fo^2^)+(0.0650P)^2^+2.8299P] where P=(Fo^2^+2Fc^2^)/3'
_refine_ls_weighting_scheme calc
_refine_ls_wR_factor_gt 0.1220
_refine_ls_wR_factor_ref 0.1227
_reflns_number_gt 3456
_reflns_number_total 3583
_reflns_threshold_expression >2sigma(I)
_cod_data_source_file c4ra09665g2.cif
_cod_data_source_block jcm374
_cod_depositor_comments
;
The following automatic conversions were performed:

'_symmetry_cell_setting' value 'Monoclinic' changed to 'monoclinic'
according to
/usr/data/users/saulius/crontab/automatic-downloads/rss-feeds/RSC/lib/dictionaries/cif_core.dic
dictionary named 'cif_core.dic' version 2.4.2 from
2011-04-26.

'_exptl_absorpt_correction_type' value 'Multi-scan'
changed to 'multi-scan' according to
/usr/data/users/saulius/crontab/automatic-downloads/rss-feeds/RSC/lib/dictionaries/cif_core.dic
dictionary named 'cif_core.dic' version 2.4.2 from 2011-04-26.

Automatic conversion script
Id: cif_fix_values 2827 2014-09-09 07:05:25Z andrius 
;
_cod_original_cell_volume 2062.23(19)
_cod_original_sg_symbol_H-M 'P 21/c'
_cod_database_code 7218155

loop_
_symmetry_equiv_pos_as_xyz
'x, y, z'
'-x, y+1/2, -z+1/2'
'-x, -y, -z'
'x, -y-1/2, z-1/2'

loop_
_atom_site_label
_atom_site_type_symbol
_atom_site_fract_x
_atom_site_fract_y
_atom_site_fract_z
_atom_site_U_iso_or_equiv
_atom_site_adp_type
_atom_site_occupancy
_atom_site_symmetry_multiplicity
_atom_site_calc_flag
_atom_site_refinement_flags
C1 C 0.6150(3) 0.75251(17) 0.46391(16) 0.0197(5) Uani 1 1 d .
H1A H 0.5910 0.7389 0.4001 0.024 Uiso 1 1 calc R
C2 C 0.7804(3) 0.72837(19) 0.52416(17) 0.0250(5) Uani 1 1 d .
H2A H 0.8102 0.7484 0.5869 0.030 Uiso 1 1 calc R
H2B H 0.7940 0.6567 0.5241 0.030 Uiso 1 1 calc R
C3 C 0.8832(3) 0.7781(2) 0.4946(2) 0.0335(6) Uani 1 1 d .
H3A H 0.8509 0.7607 0.4309 0.040 Uiso 1 1 calc R
H3B H 0.8740 0.8500 0.4977 0.040 Uiso 1 1 calc R
C4 C 1.0463(3) 0.7491(3) 0.5527(3) 0.0531(9) Uani 1 1 d .
H4A H 1.0811 0.7704 0.6152 0.080 Uiso 1 1 calc R
H4B H 1.1071 0.7804 0.5293 0.080 Uiso 1 1 calc R
H4C H 1.0558 0.6779 0.5512 0.080 Uiso 1 1 calc R
C5 C 0.2477(3) 0.8892(2) 0.39229(17) 0.0282(6) Uani 1 1 d .
H5A H 0.3094 0.9291 0.4467 0.034 Uiso 1 1 calc R
H5B H 0.2331 0.8239 0.4122 0.034 Uiso 1 1 calc R
C6 C 0.0970(3) 0.9382(2) 0.33563(18) 0.0291(6) Uani 1 1 d .
C7 C 0.5095(3) 0.69148(17) 0.48279(16) 0.0205(5) Uani 1 1 d .
C8 C 0.5073(3) 0.69640(18) 0.56466(16) 0.0211(5) Uani 1 1 d .
C9 C 0.4126(3) 0.63848(18) 0.58364(17) 0.0237(5) Uani 1 1 d .
H9 H 0.4152 0.6420 0.6406 0.028 Uiso 1 1 calc R
C10 C 0.3152(3) 0.57593(19) 0.51673(18) 0.0250(5) Uani 1 1 d .
C11 C 0.3115(3) 0.56878(19) 0.43339(17) 0.0247(5) Uani 1 1 d .
H11 H 0.2427 0.5261 0.3879 0.030 Uiso 1 1 calc R
C12 C 0.4104(3) 0.62523(18) 0.41780(16) 0.0220(5) Uani 1 1 d .
C13 C 0.6045(4) 0.7761(2) 0.70885(18) 0.0371(7) Uani 1 1 d .
H13A H 0.5032 0.7923 0.6972 0.056 Uiso 1 1 calc R
H13B H 0.6729 0.8293 0.7430 0.056 Uiso 1 1 calc R
H13C H 0.6374 0.7154 0.7439 0.056 Uiso 1 1 calc R
C14 C 0.2343(3) 0.5019(2) 0.61488(19) 0.0334(6) Uani 1 1 d .
H14A H 0.3348 0.4757 0.6536 0.050 Uiso 1 1 calc R
H14B H 0.1595 0.4553 0.6124 0.050 Uiso 1 1 calc R
H14C H 0.2230 0.5642 0.6397 0.050 Uiso 1 1 calc R
C15 C 0.3112(3) 0.5616(2) 0.26804(18) 0.0319(6) Uani 1 1 d .
H15A H 0.3236 0.4933 0.2880 0.048 Uiso 1 1 calc R
H15B H 0.3259 0.5670 0.2149 0.048 Uiso 1 1 calc R
H15C H 0.2103 0.5839 0.2523 0.048 Uiso 1 1 calc R
Cl1 Cl 0.11833(7) 1.05620(5) 0.29967(5) 0.0363(2) Uani 1 1 d .
Cl2 Cl -0.01737(8) 0.86766(6) 0.23905(5) 0.0490(2) Uani 1 1 d .
Cl3 Cl 0.00990(8) 0.94972(6) 0.40360(5) 0.0414(2) Uani 1 1 d .
N1 N 0.5918(2) 0.85927(14) 0.47032(13) 0.0183(4) Uani 1 1 d D
O1 O 0.5280(2) 0.89901(14) 0.31287(12) 0.0279(4) Uani 1 1 d .
O2 O 0.48937(19) 1.02007(13) 0.40801(11) 0.0241(4) Uani 1 1 d .
O3 O 0.32284(19) 0.87915(13) 0.33929(11) 0.0267(4) Uani 1 1 d .
O4 O 0.41912(19) 0.62119(13) 0.33944(12) 0.0265(4) Uani 1 1 d .
O5 O 0.6046(2) 0.76354(13) 0.62492(11) 0.0254(4) Uani 1 1 d .
O6 O 0.2136(2) 0.51731(14) 0.52572(13) 0.0319(4) Uani 1 1 d .
S1 S 0.48979(6) 0.92077(4) 0.38133(4) 0.01956(17) Uani 1 1 d .
H1 H 0.595(3) 0.883(2) 0.5200(15) 0.033(8) Uiso 1 1 d D

loop_
_atom_site_aniso_label
_atom_site_aniso_U_11
_atom_site_aniso_U_22
_atom_site_aniso_U_33
_atom_site_aniso_U_23
_atom_site_aniso_U_13
_atom_site_aniso_U_12
C1 0.0225(12) 0.0162(12) 0.0214(11) 0.0006(9) 0.0114(10) 0.0009(9)
C2 0.0243(12) 0.0222(13) 0.0295(13) 0.0039(10) 0.0138(11) 0.0053(10)
C3 0.0243(13) 0.0341(16) 0.0455(16) 0.0085(12) 0.0195(12) 0.0055(11)
C4 0.0277(16) 0.060(2) 0.072(2) 0.0237(19) 0.0248(16) 0.0110(14)
C5 0.0225(13) 0.0365(15) 0.0255(13) 0.0019(11) 0.0115(11) -0.0009(11)
C6 0.0235(13) 0.0355(15) 0.0267(13) -0.0013(11) 0.0110(11) -0.0036(11)
C7 0.0214(11) 0.0183(12) 0.0225(12) 0.0022(9) 0.0112(10) 0.0015(9)
C8 0.0242(12) 0.0172(12) 0.0212(12) 0.0002(9) 0.0105(10) 0.0006(9)
C9 0.0290(13) 0.0216(13) 0.0238(12) 0.0012(9) 0.0153(11) 0.0001(10)
C10 0.0257(13) 0.0209(13) 0.0321(13) 0.0019(10) 0.0169(11) -0.0005(10)
C11 0.0223(12) 0.0241(13) 0.0265(13) -0.0028(10) 0.0107(10) -0.0023(10)
C12 0.0228(12) 0.0223(13) 0.0215(12) -0.0001(9) 0.0112(10) 0.0032(9)
C13 0.0590(19) 0.0341(16) 0.0244(13) -0.0077(11) 0.0252(13) -0.0178(14)
C14 0.0383(15) 0.0326(15) 0.0362(15) 0.0055(12) 0.0235(13) -0.0035(12)
C15 0.0295(14) 0.0423(17) 0.0233(13) -0.0110(11) 0.0122(11) -0.0082(12)
Cl1 0.0313(4) 0.0363(4) 0.0437(4) 0.0090(3) 0.0201(3) 0.0047(3)
Cl2 0.0293(4) 0.0516(5) 0.0445(4) -0.0171(3) 0.0005(3) -0.0017(3)
Cl3 0.0308(4) 0.0589(5) 0.0420(4) 0.0094(3) 0.0236(3) 0.0042(3)
N1 0.0223(10) 0.0171(10) 0.0155(9) 0.0016(8) 0.0090(8) 0.0032(8)
O1 0.0377(10) 0.0302(10) 0.0216(9) 0.0036(7) 0.0189(8) 0.0064(8)
O2 0.0296(9) 0.0188(9) 0.0249(9) 0.0020(7) 0.0140(7) 0.0039(7)
O3 0.0221(9) 0.0323(10) 0.0223(9) -0.0044(7) 0.0080(7) 0.0006(7)
O4 0.0270(9) 0.0322(10) 0.0219(9) -0.0077(7) 0.0131(7) -0.0064(7)
O5 0.0353(10) 0.0232(9) 0.0206(8) -0.0041(7) 0.0158(8) -0.0088(7)
O6 0.0342(10) 0.0318(11) 0.0360(10) -0.0025(8) 0.0220(9) -0.0107(8)
S1 0.0219(3) 0.0206(3) 0.0173(3) 0.0022(2) 0.0104(2) 0.0037(2)

loop_
_atom_type_symbol
_atom_type_description
_atom_type_scat_dispersion_real
_atom_type_scat_dispersion_imag
_atom_type_scat_source
C C 0.0181 0.0091 'International Tables Vol C Tables 4.2.6.8 and 6.1.1.4'
H H 0.0000 0.0000 'International Tables Vol C Tables 4.2.6.8 and 6.1.1.4'
Cl Cl 0.3639 0.7018 'International Tables Vol C Tables 4.2.6.8 and 6.1.1.4'
N N 0.0311 0.0180 'International Tables Vol C Tables 4.2.6.8 and 6.1.1.4'
O O 0.0492 0.0322 'International Tables Vol C Tables 4.2.6.8 and 6.1.1.4'
S S 0.3331 0.5567 'International Tables Vol C Tables 4.2.6.8 and 6.1.1.4'

loop_
_geom_angle_atom_site_label_1
_geom_angle_atom_site_label_2
_geom_angle_atom_site_label_3
_geom_angle
N1 C1 C7 111.77(19)
N1 C1 C2 109.02(19)
C7 C1 C2 114.2(2)
N1 C1 H1A 107.2
C7 C1 H1A 107.2
C2 C1 H1A 107.2
C3 C2 C1 113.6(2)
C3 C2 H2A 108.9
C1 C2 H2A 108.9
C3 C2 H2B 108.9
C1 C2 H2B 108.9
H2A C2 H2B 107.7
C4 C3 C2 112.6(2)
C4 C3 H3A 109.1
C2 C3 H3A 109.1
C4 C3 H3B 109.1
C2 C3 H3B 109.1
H3A C3 H3B 107.8
C3 C4 H4A 109.5
C3 C4 H4B 109.5
H4A C4 H4B 109.5
C3 C4 H4C 109.5
H4A C4 H4C 109.5
H4B C4 H4C 109.5
O3 C5 C6 109.4(2)
O3 C5 H5A 109.8
C6 C5 H5A 109.8
O3 C5 H5B 109.8
C6 C5 H5B 109.8
H5A C5 H5B 108.3
C5 C6 Cl3 107.68(18)
C5 C6 Cl2 111.0(2)
Cl3 C6 Cl2 109.47(14)
C5 C6 Cl1 111.26(18)
Cl3 C6 Cl1 108.97(15)
Cl2 C6 Cl1 108.44(15)
C8 C7 C12 117.1(2)
C8 C7 C1 122.4(2)
C12 C7 C1 120.5(2)
O5 C8 C7 114.5(2)
O5 C8 C9 122.7(2)
C7 C8 C9 122.8(2)
C10 C9 C8 117.8(2)
C10 C9 H9 121.1
C8 C9 H9 121.1
O6 C10 C9 123.6(2)
O6 C10 C11 114.6(2)
C9 C10 C11 121.8(2)
C10 C11 C12 118.9(2)
C10 C11 H11 120.6
C12 C11 H11 120.6
O4 C12 C11 123.4(2)
O4 C12 C7 115.0(2)
C11 C12 C7 121.5(2)
O5 C13 H13A 109.5
O5 C13 H13B 109.5
H13A C13 H13B 109.5
O5 C13 H13C 109.5
H13A C13 H13C 109.5
H13B C13 H13C 109.5
O6 C14 H14A 109.5
O6 C14 H14B 109.5
H14A C14 H14B 109.5
O6 C14 H14C 109.5
H14A C14 H14C 109.5
H14B C14 H14C 109.5
O4 C15 H15A 109.5
O4 C15 H15B 109.5
H15A C15 H15B 109.5
O4 C15 H15C 109.5
H15A C15 H15C 109.5
H15B C15 H15C 109.5
C1 N1 S1 120.16(16)
C1 N1 H1 119(2)
S1 N1 H1 114(2)
C5 O3 S1 117.56(15)
C12 O4 C15 117.1(2)
C8 O5 C13 117.96(19)
C10 O6 C14 117.7(2)
O1 S1 O2 119.96(11)
O1 S1 N1 110.26(11)
O2 S1 N1 107.66(10)
O1 S1 O3 102.45(10)
O2 S1 O3 108.22(10)
N1 S1 O3 107.62(10)

loop_
_geom_bond_atom_site_label_1
_geom_bond_atom_site_label_2
_geom_bond_distance
C1 N1 1.490(3)
C1 C7 1.512(3)
C1 C2 1.529(3)
C1 H1A 1.0000
C2 C3 1.522(4)
C2 H2A 0.9900
C2 H2B 0.9900
C3 C4 1.522(4)
C3 H3A 0.9900
C3 H3B 0.9900
C4 H4A 0.9800
C4 H4B 0.9800
C4 H4C 0.9800
C5 O3 1.438(3)
C5 C6 1.520(4)
C5 H5A 0.9900
C5 H5B 0.9900
C6 Cl3 1.764(3)
C6 Cl2 1.765(3)
C6 Cl1 1.773(3)
C7 C8 1.394(3)
C7 C12 1.406(3)
C8 O5 1.375(3)
C8 C9 1.400(3)
C9 C10 1.383(4)
C9 H9 0.9500
C10 O6 1.375(3)
C10 C11 1.392(4)
C11 C12 1.392(4)
C11 H11 0.9500
C12 O4 1.368(3)
C13 O5 1.428(3)
C13 H13A 0.9800
C13 H13B 0.9800
C13 H13C 0.9800
C14 O6 1.430(3)
C14 H14A 0.9800
C14 H14B 0.9800
C14 H14C 0.9800
C15 O4 1.431(3)
C15 H15A 0.9800
C15 H15B 0.9800
C15 H15C 0.9800
N1 S1 1.5936(19)
N1 H1 0.883(18)
O1 S1 1.4175(18)
O2 S1 1.4305(18)
O3 S1 1.6010(18)

loop_
_geom_torsion_atom_site_label_1
_geom_torsion_atom_site_label_2
_geom_torsion_atom_site_label_3
_geom_torsion_atom_site_label_4
_geom_torsion
N1 C1 C2 C3 -63.6(3)
C7 C1 C2 C3 170.6(2)
C1 C2 C3 C4 -177.2(3)
O3 C5 C6 Cl3 -179.56(17)
O3 C5 C6 Cl2 60.6(3)
O3 C5 C6 Cl1 -60.2(3)
N1 C1 C7 C8 -59.6(3)
C2 C1 C7 C8 64.7(3)
N1 C1 C7 C12 121.6(2)
C2 C1 C7 C12 -114.0(3)
C12 C7 C8 O5 -179.0(2)
C1 C7 C8 O5 2.2(3)
C12 C7 C8 C9 0.4(4)
C1 C7 C8 C9 -178.4(2)
O5 C8 C9 C10 177.7(2)
C7 C8 C9 C10 -1.7(4)
C8 C9 C10 O6 -178.0(2)
C8 C9 C10 C11 1.0(4)
O6 C10 C11 C12 -179.9(2)
C9 C10 C11 C12 1.0(4)
C10 C11 C12 O4 177.8(2)
C10 C11 C12 C7 -2.4(4)
C8 C7 C12 O4 -178.5(2)
C1 C7 C12 O4 0.3(3)
C8 C7 C12 C11 1.7(3)
C1 C7 C12 C11 -179.5(2)
C7 C1 N1 S1 -96.8(2)
C2 C1 N1 S1 135.95(18)
C6 C5 O3 S1 127.25(19)
C11 C12 O4 C15 5.5(3)
C7 C12 O4 C15 -174.4(2)
C7 C8 O5 C13 177.3(2)
C9 C8 O5 C13 -2.1(4)
C9 C10 O6 C14 -16.1(4)
C11 C10 O6 C14 164.9(2)
C1 N1 S1 O1 -46.9(2)
C1 N1 S1 O2 -179.46(17)
C1 N1 S1 O3 64.09(19)
C5 O3 S1 O1 179.96(18)
C5 O3 S1 O2 -52.4(2)
C5 O3 S1 N1 63.7(2)
